data_2002320
loop_
_publ_author_name
'Krueger, J'
'Mueller-Buschbaum, Hk'

_publ_section_title
;
Ba3 Lu4 O9: Synthese und Strukturuntersuchung
;
_journal_name_full
;
Zeitschrift fuer Anorganische und Allgemeine Chemie
;
_journal_page_first 59
_journal_page_last 64
_journal_paper_doi 10.1002/zaac.19845120508
_journal_volume 512
_journal_year 1984
_chemical_formula_structural 'Ba3 Lu4 O9'
_chemical_formula_sum 'Ba3 Lu4 O9'
_chemical_name_systematic 'Barium tetralutetium oxide'
_space_group_IT_number 146
_symmetry_cell_setting trigonal
_symmetry_space_group_name_Hall 'R 3'
_symmetry_space_group_name_H-M 'R 3 :H'
_cell_angle_alpha 90
_cell_angle_beta 90
_cell_angle_gamma 120
_cell_formula_units_Z 3
_cell_length_a 6.03
_cell_length_b 6.03
_cell_length_c 24.75299
_cell_volume 779.5
_refine_ls_R_factor_all 0.098
_cod_original_sg_symbol_H-M 'R 3 H'
_cod_database_code 2002320

loop_
_symmetry_equiv_pos_as_xyz
x,y,z
-y,x-y,z
y-x,-x,z
1/3+x,2/3+y,2/3+z
2/3+x,1/3+y,1/3+z
1/3-y,2/3+x-y,2/3+z
2/3-y,1/3+x-y,1/3+z
1/3-x+y,2/3-x,2/3+z
2/3-x+y,1/3-x,1/3+z

loop_
_atom_site_label
_atom_site_type_symbol
_atom_site_symmetry_multiplicity
_atom_site_Wyckoff_symbol
_atom_site_fract_x
_atom_site_fract_y
_atom_site_fract_z
_atom_site_occupancy
_atom_site_attached_hydrogens
_atom_site_calc_flag
Lu1 Lu3+ 3 a 0. 0. 0.4373(6) 1. 0 d
Ba1 Ba2+ 3 a 0. 0. 0. 1. 0 d
Lu2 Lu3+ 3 a 0. 0. 0.8680(4) 1. 0 d
Ba2 Ba2+ 3 a 0. 0. 0.1747(5) 1. 0 d
Lu3 Lu3+ 3 a 0. 0. 0.7331(5) 1. 0 d
Lu4 Lu3+ 3 a 0. 0. 0.3178(4) 1. 0 d
Ba3 Ba2+ 3 a 0. 0. 0.5868(9) 1. 0 d
O1 O2- 9 b 0.889(9) 0.664(11) 0.257(2) 1. 0 d
O2 O2- 9 b 0.973(12) 0.426(12) 0.139(3) 1. 0 d
O3 O2- 9 b 0.020(11) 0.460(9) 0.036(2) 1. 0 d

loop_
_atom_type_symbol
_atom_type_oxidation_number
Lu3+ 3.000
Ba2+ 2.000
O2- -2.000
